data_4333653
loop_
_publ_author_name
'Jan Dietrich'
'Ute Thorenz'
'Christoph F\"orster'
'Katja Heinze'

_publ_contact_author
;
       Prof. Dr. Katja Heinze
       Institute of Inorganic and Analytical Chemistry
       Johannes Gutenberg University Mainz
       Duesbergweg 10-14
       55128 Mainz
       Germany
;
_publ_contact_author_email katja.heinze@uni-mainz.de
_publ_contact_author_fax '049 6131 39-27277'
_publ_contact_author_phone '049 6131 39-25886'
_publ_section_title
;
 Effects of Sequence, Connectivity, and Counter Ions in New Amide-Linked
 Ru(tpy)2-Re(bpy) Chromophores on Redox Chemistry and Photophysics
;
_journal_name_full 'Inorganic Chemistry'
_journal_page_first 1248
_journal_page_last 1264
_journal_paper_doi 10.1021/ic301632y
_journal_volume 52
_journal_year 2013
_chemical_formula_moiety 'C44 H33 N9 O3 Ru, 2(F6 P), 2.4(C2 H3 N)'
_chemical_formula_sum 'C48.8 H40.2 F12 N11.4 O3 P2 Ru'
_chemical_formula_weight 1225.33
_chemical_name_systematic
; 
 ? 
;
_space_group_IT_number 2
_symmetry_cell_setting triclinic
_symmetry_space_group_name_Hall '-P 1'
_symmetry_space_group_name_H-M 'P -1'
_atom_sites_solution_hydrogens geom
_atom_sites_solution_primary direct
_atom_sites_solution_secondary difmap
_audit_creation_method SHELXL-97
_cell_angle_alpha 91.869(3)
_cell_angle_beta 108.135(2)
_cell_angle_gamma 117.222(2)
_cell_formula_units_Z 2
_cell_length_a 13.7348(11)
_cell_length_b 14.1615(11)
_cell_length_c 16.3271(16)
_cell_measurement_temperature 293(2)
_cell_volume 2625.5(4)
_computing_structure_refinement 'SHELXL-97 (Sheldrick, 1997)'
_computing_structure_solution 'SHELXS-97 (Sheldrick, 1990)'
_diffrn_ambient_temperature 293(2)
_diffrn_measured_fraction_theta_full 0.995
_diffrn_measured_fraction_theta_max 0.995
_diffrn_measurement_device_type 'CCD area detector'
_diffrn_measurement_method 'phi and omega scans'
_diffrn_radiation_monochromator graphite
_diffrn_radiation_source 'fine-focus sealed tube'
_diffrn_radiation_type MoK\a
_diffrn_radiation_wavelength 0.71073
_diffrn_reflns_av_R_equivalents 0.0639
_diffrn_reflns_av_sigmaI/netI 0.0511
_diffrn_reflns_limit_h_max 18
_diffrn_reflns_limit_h_min -18
_diffrn_reflns_limit_k_max 18
_diffrn_reflns_limit_k_min -18
_diffrn_reflns_limit_l_max 21
_diffrn_reflns_limit_l_min -21
_diffrn_reflns_number 57757
_diffrn_reflns_theta_full 28.06
_diffrn_reflns_theta_max 28.06
_diffrn_reflns_theta_min 2.33
_exptl_absorpt_coefficient_mu 0.456
_exptl_absorpt_correction_T_max 0.917
_exptl_absorpt_correction_T_min 0.853
_exptl_absorpt_correction_type multi-scan
_exptl_absorpt_process_details MULABS
_exptl_crystal_colour red
_exptl_crystal_density_diffrn 1.550
_exptl_crystal_description block
_exptl_crystal_F_000 1238
_exptl_crystal_size_max 0.440
_exptl_crystal_size_mid 0.290
_exptl_crystal_size_min 0.190
_refine_diff_density_max 0.902
_refine_diff_density_min -0.834
_refine_diff_density_rms 0.091
_refine_ls_extinction_method none
_refine_ls_goodness_of_fit_ref 0.976
_refine_ls_hydrogen_treatment constr
_refine_ls_matrix_type full
_refine_ls_number_parameters 780
_refine_ls_number_reflns 12695
_refine_ls_number_restraints 0
_refine_ls_restrained_S_all 0.976
_refine_ls_R_factor_all 0.0665
_refine_ls_R_factor_gt 0.0467
_refine_ls_shift/su_max 0.001
_refine_ls_shift/su_mean 0.000
_refine_ls_structure_factor_coef Fsqd
_refine_ls_weighting_details 'calc w=1/[\s^2^(Fo^2^)+(0.0927P)^2^+0.0000P] where P=(Fo^2^+2Fc^2^)/3'
_refine_ls_weighting_scheme calc
_refine_ls_wR_factor_gt 0.1252
_refine_ls_wR_factor_ref 0.1355
_reflns_number_gt 9668
_reflns_number_total 12695
_reflns_threshold_expression >2sigma(I)
_cod_data_source_file ic301632y_si_003.cif
_cod_data_source_block mb09
_cod_original_formula_sum 'C48.80 H40.20 F12 N11.40 O3 P2 Ru'
_cod_database_code 4333653

loop_
_symmetry_equiv_pos_as_xyz
'x, y, z'
'-x, -y, -z'

loop_
_atom_site_label
_atom_site_type_symbol
_atom_site_fract_x
_atom_site_fract_y
_atom_site_fract_z
_atom_site_U_iso_or_equiv
_atom_site_adp_type
_atom_site_occupancy
_atom_site_symmetry_multiplicity
_atom_site_calc_flag
_atom_site_refinement_flags
_atom_site_disorder_assembly
_atom_site_disorder_group
Ru1 Ru 0.685954(17) 0.722184(17) 0.262968(13) 0.02765(8) Uani 1 1 d . . .
O1 O 0.2700(3) 0.3844(3) 0.4245(2) 0.0863(10) Uani 1 1 d . . .
O2 O 0.2443(3) 0.5284(3) 0.4263(3) 0.0914(11) Uani 1 1 d . . .
O3 O 1.0278(2) 0.8954(3) -0.00192(15) 0.0759(9) Uani 1 1 d . . .
N1 N 0.63070(19) 0.83467(19) 0.27302(14) 0.0327(5) Uani 1 1 d . . .
N2 N 0.55722(18) 0.64282(19) 0.30592(14) 0.0305(5) Uani 1 1 d . . .
N3 N 0.69141(18) 0.57921(18) 0.27167(14) 0.0298(5) Uani 1 1 d . . .
N4 N 0.60076(19) 0.68034(18) 0.12693(15) 0.0323(5) Uani 1 1 d . . .
N5 N 0.81981(19) 0.80062(18) 0.22264(14) 0.0289(5) Uani 1 1 d . . .
N6 N 0.82637(18) 0.79655(18) 0.38198(14) 0.0283(4) Uani 1 1 d . . .
N7 N 1.1052(2) 0.9523(2) 0.14619(16) 0.0449(6) Uani 1 1 d . . .
H77 H 1.1700 0.9941 0.1893 0.054 Uiso 1 1 calc R . .
N8 N 1.3539(2) 1.0476(2) -0.02502(16) 0.0464(6) Uani 1 1 d . . .
N9 N 1.6638(2) 1.2095(2) 0.11314(19) 0.0518(7) Uani 1 1 d . . .
C1 C 0.6767(3) 0.9351(2) 0.25599(19) 0.0399(7) Uani 1 1 d . . .
H1 H 0.7399 0.9592 0.2372 0.0522(19) Uiso 1 1 calc R . .
C2 C 0.6329(3) 1.0033(3) 0.2655(2) 0.0518(8) Uani 1 1 d . . .
H2 H 0.6664 1.0726 0.2539 0.0522(19) Uiso 1 1 calc R . .
C3 C 0.5388(3) 0.9672(3) 0.2926(2) 0.0554(9) Uani 1 1 d . . .
H3 H 0.5080 1.0121 0.2993 0.0522(19) Uiso 1 1 calc R . .
C4 C 0.4904(3) 0.8646(3) 0.3097(2) 0.0483(8) Uani 1 1 d . . .
H4 H 0.4262 0.8393 0.3274 0.0522(19) Uiso 1 1 calc R . .
C5 C 0.5382(2) 0.7992(2) 0.30025(18) 0.0355(6) Uani 1 1 d . . .
C6 C 0.4963(2) 0.6901(2) 0.32080(18) 0.0353(6) Uani 1 1 d . . .
C7 C 0.4097(2) 0.6372(3) 0.3548(2) 0.0419(7) Uani 1 1 d . . .
H7 H 0.3670 0.6689 0.3645 0.0522(19) Uiso 1 1 calc R . .
C8 C 0.3873(3) 0.5368(3) 0.3740(2) 0.0437(7) Uani 1 1 d . . .
C9 C 0.4501(3) 0.4887(3) 0.3591(2) 0.0401(7) Uani 1 1 d . . .
H9 H 0.4351 0.4210 0.3720 0.0522(19) Uiso 1 1 calc R . .
C10 C 0.5359(2) 0.5441(2) 0.32428(17) 0.0328(6) Uani 1 1 d . . .
C11 C 0.6117(2) 0.5073(2) 0.30392(17) 0.0322(6) Uani 1 1 d . . .
C12 C 0.6063(3) 0.4091(3) 0.3165(2) 0.0422(7) Uani 1 1 d . . .
H12 H 0.5515 0.3611 0.3380 0.0522(19) Uiso 1 1 calc R . .
C13 C 0.6828(3) 0.3830(3) 0.2971(2) 0.0481(8) Uani 1 1 d . . .
H13 H 0.6801 0.3173 0.3050 0.0522(19) Uiso 1 1 calc R . .
C14 C 0.7630(3) 0.4554(3) 0.2658(2) 0.0444(7) Uani 1 1 d . . .
H14 H 0.8155 0.4392 0.2527 0.0522(19) Uiso 1 1 calc R . .
C15 C 0.7658(2) 0.5527(2) 0.25368(19) 0.0357(6) Uani 1 1 d . . .
H15 H 0.8208 0.6011 0.2325 0.0522(19) Uiso 1 1 calc R . .
C16 C 0.2951(3) 0.4739(3) 0.4122(3) 0.0589(9) Uani 1 1 d . . .
C17 C 0.1478(5) 0.4695(5) 0.4608(5) 0.108(2) Uani 1 1 d . . .
H17A H 0.1607 0.4175 0.4933 0.130 Uiso 1 1 calc R . .
H17B H 0.1438 0.5201 0.4994 0.130 Uiso 1 1 calc R . .
C18 C 0.0499(6) 0.4193(7) 0.3900(5) 0.157(4) Uani 1 1 d . . .
H18A H 0.0619 0.3825 0.3469 0.188 Uiso 1 1 calc R . .
H18B H 0.0296 0.4716 0.3658 0.188 Uiso 1 1 calc R . .
H18C H -0.0128 0.3675 0.4059 0.188 Uiso 1 1 calc R . .
C19 C 0.4843(2) 0.6171(2) 0.08123(19) 0.0394(7) Uani 1 1 d . . .
H19 H 0.4344 0.5878 0.1121 0.0522(19) Uiso 1 1 calc R . .
C20 C 0.4365(3) 0.5942(3) -0.0095(2) 0.0459(7) Uani 1 1 d . . .
H20 H 0.3557 0.5511 -0.0392 0.0522(19) Uiso 1 1 calc R . .
C21 C 0.5106(3) 0.6363(3) -0.0559(2) 0.0446(7) Uani 1 1 d . . .
H21 H 0.4807 0.6205 -0.1172 0.0522(19) Uiso 1 1 calc R . .
C22 C 0.6295(3) 0.7020(2) -0.00967(18) 0.0392(6) Uani 1 1 d . . .
H22 H 0.6802 0.7322 -0.0398 0.0522(19) Uiso 1 1 calc R . .
C23 C 0.6737(2) 0.7233(2) 0.08128(18) 0.0328(6) Uani 1 1 d . . .
C24 C 0.7990(2) 0.7919(2) 0.13576(17) 0.0323(6) Uani 1 1 d . . .
C25 C 0.8909(2) 0.8417(2) 0.10589(18) 0.0369(6) Uani 1 1 d . . .
H25 H 0.8766 0.8361 0.0459 0.0522(19) Uiso 1 1 calc R . .
C26 C 1.0054(2) 0.9005(2) 0.16804(19) 0.0368(6) Uani 1 1 d . . .
C27 C 1.0248(2) 0.9084(2) 0.25774(18) 0.0361(6) Uani 1 1 d . . .
H27 H 1.1008 0.9478 0.2995 0.0522(19) Uiso 1 1 calc R . .
C28 C 0.9298(2) 0.8570(2) 0.28366(17) 0.0310(5) Uani 1 1 d . . .
C29 C 0.9339(2) 0.8536(2) 0.37423(17) 0.0295(5) Uani 1 1 d . . .
C30 C 1.0365(2) 0.9005(2) 0.44788(18) 0.0364(6) Uani 1 1 d . . .
H30 H 1.1090 0.9381 0.4418 0.0522(19) Uiso 1 1 calc R . .
C31 C 1.0313(3) 0.8915(3) 0.53082(19) 0.0418(7) Uani 1 1 d . . .
H31 H 1.0999 0.9224 0.5808 0.0522(19) Uiso 1 1 calc R . .
C32 C 0.9224(3) 0.8356(3) 0.53809(19) 0.0412(7) Uani 1 1 d . . .
H32 H 0.9168 0.8291 0.5932 0.0522(19) Uiso 1 1 calc R . .
C33 C 0.8224(2) 0.7897(2) 0.46308(18) 0.0347(6) Uani 1 1 d . . .
H33 H 0.7495 0.7526 0.4686 0.0522(19) Uiso 1 1 calc R . .
C34 C 1.1132(3) 0.9453(3) 0.0649(2) 0.0450(7) Uani 1 1 d . . .
C35 C 1.2352(3) 1.0034(3) 0.06460(18) 0.0382(6) Uani 1 1 d . . .
C36 C 1.2485(3) 0.9992(3) -0.0166(2) 0.0456(7) Uani 1 1 d . . .
H36 H 1.1813 0.9612 -0.0672 0.0522(19) Uiso 1 1 calc R . .
C37 C 1.3371(3) 1.0604(3) 0.13777(19) 0.0472(8) Uani 1 1 d . . .
H37 H 1.3323 1.0649 0.1932 0.0522(19) Uiso 1 1 calc R . .
C38 C 1.4456(3) 1.1106(3) 0.13034(18) 0.0399(7) Uani 1 1 d . . .
H38 H 1.5139 1.1494 0.1800 0.0522(19) Uiso 1 1 calc R . .
C39 C 1.4509(2) 1.1021(2) 0.04843(18) 0.0342(6) Uani 1 1 d . . .
C40 C 1.5665(3) 1.1572(2) 0.03855(19) 0.0370(6) Uani 1 1 d . . .
C41 C 1.5724(3) 1.1562(3) -0.0442(2) 0.0439(7) Uani 1 1 d . . .
H41 H 1.5045 1.1192 -0.0944 0.0522(19) Uiso 1 1 calc R . .
C42 C 1.6800(4) 1.2107(3) -0.0507(3) 0.0632(10) Uani 1 1 d . . .
H42 H 1.6858 1.2099 -0.1060 0.0522(19) Uiso 1 1 calc R . .
C43 C 1.7791(3) 1.2663(4) 0.0223(3) 0.0711(12) Uani 1 1 d . . .
H43 H 1.8523 1.3059 0.0177 0.0522(19) Uiso 1 1 calc R . .
C44 C 1.7685(3) 1.2624(3) 0.1028(3) 0.0646(11) Uani 1 1 d . . .
H44 H 1.8367 1.2979 0.1529 0.0522(19) Uiso 1 1 calc R . .
P1 P 0.07225(12) 0.64577(13) 0.20030(11) 0.0877(4) Uani 1 1 d . . .
F1 F 0.1857(7) 0.6426(9) 0.2486(7) 0.201(6) Uani 0.75 1 d P A 1
F2 F -0.0383(7) 0.6597(9) 0.1541(5) 0.167(4) Uani 0.75 1 d P A 1
F3 F 0.0460(4) 0.6542(6) 0.2886(3) 0.131(2) Uani 0.75 1 d P A 1
F4 F 0.1006(5) 0.6472(8) 0.1183(4) 0.134(3) Uani 0.75 1 d P A 1
F5 F 0.1628(5) 0.7785(4) 0.2325(5) 0.153(2) Uani 0.75 1 d P A 1
F6 F -0.0084(5) 0.5252(5) 0.1785(6) 0.123(3) Uani 0.75 1 d P A 1
F1X F 0.177(2) 0.651(3) 0.2442(18) 0.172(16) Uani 0.25 1 d P A 2
F2X F -0.042(4) 0.539(3) 0.168(4) 0.53(6) Uani 0.25 1 d P A 2
F3X F -0.005(3) 0.6797(13) 0.199(3) 0.30(2) Uani 0.25 1 d P A 2
F4X F 0.0454(18) 0.5685(16) 0.1007(13) 0.125(6) Uani 0.25 1 d P A 2
F5X F 0.0799(17) 0.7254(14) 0.1354(15) 0.132(6) Uani 0.25 1 d P A 2
F6X F 0.085(5) 0.535(3) 0.234(2) 0.32(2) Uani 0.25 1 d P A 2
P2 P 0.38113(7) 0.14186(7) 0.39787(5) 0.0442(2) Uani 1 1 d . . .
F7 F 0.31631(19) 0.02190(17) 0.34098(15) 0.0657(6) Uani 1 1 d . . .
F8 F 0.3232(3) 0.1763(3) 0.31227(17) 0.1019(10) Uani 1 1 d . . .
F9 F 0.4409(2) 0.26244(19) 0.44934(17) 0.0867(8) Uani 1 1 d . . .
F10 F 0.48703(19) 0.17020(18) 0.36569(17) 0.0721(7) Uani 1 1 d . . .
F11 F 0.4410(3) 0.1098(3) 0.48051(17) 0.1038(10) Uani 1 1 d . . .
F12 F 0.2719(2) 0.1118(2) 0.4250(2) 0.1075(11) Uani 1 1 d . . .
N50 N 0.7944(5) 0.2362(5) 0.4150(4) 0.0920(16) Uani 0.80 1 d P . .
C50 C 0.7628(5) 0.2107(4) 0.4699(4) 0.0644(13) Uani 0.80 1 d P . .
C51 C 0.7209(5) 0.1778(6) 0.5376(4) 0.0877(18) Uani 0.80 1 d P . .
H51A H 0.6567 0.1911 0.5314 0.105 Uiso 0.80 1 calc PR . .
H51B H 0.7830 0.2180 0.5934 0.105 Uiso 0.80 1 calc PR . .
H51C H 0.6942 0.1017 0.5343 0.105 Uiso 0.80 1 calc PR . .
N60 N -0.0760(4) 0.1130(5) 0.2425(3) 0.099(2) Uani 0.80 1 d P . .
C60 C 0.0017(4) 0.1623(4) 0.2299(2) 0.0562(12) Uani 0.80 1 d P . .
C61 C 0.1067(5) 0.2230(6) 0.2128(4) 0.111(3) Uani 0.80 1 d P . .
H61A H 0.0955 0.2683 0.1727 0.134 Uiso 0.80 1 calc PR . .
H61B H 0.1250 0.1741 0.1873 0.134 Uiso 0.80 1 calc PR . .
H61C H 0.1703 0.2674 0.2670 0.134 Uiso 0.80 1 calc PR . .
N70 N 0.2983(4) 0.4093(4) 0.1434(3) 0.0777(14) Uani 0.80 1 d P . .
C70 C 0.2246(6) 0.4171(5) 0.1077(4) 0.0805(19) Uani 0.80 1 d P . .
C71 C 0.1345(10) 0.4296(9) 0.0637(7) 0.167(4) Uani 0.80 1 d P . .
H71A H 0.0679 0.3836 0.0784 0.201 Uiso 0.80 1 calc PR . .
H71B H 0.1155 0.4104 0.0016 0.201 Uiso 0.80 1 calc PR . .
H71C H 0.1546 0.5040 0.0790 0.201 Uiso 0.80 1 calc PR . .

loop_
_atom_site_aniso_label
_atom_site_aniso_U_11
_atom_site_aniso_U_22
_atom_site_aniso_U_33
_atom_site_aniso_U_23
_atom_site_aniso_U_13
_atom_site_aniso_U_12
Ru1 0.02320(11) 0.02809(12) 0.02873(11) 0.00599(8) 0.00917(8) 0.01054(9)
O1 0.097(2) 0.074(2) 0.144(3) 0.066(2) 0.097(2) 0.0499(18)
O2 0.090(2) 0.090(2) 0.157(3) 0.061(2) 0.099(2) 0.0566(19)
O3 0.0385(13) 0.113(2) 0.0365(13) -0.0023(14) 0.0139(11) 0.0074(14)
N1 0.0308(11) 0.0332(12) 0.0295(11) 0.0045(9) 0.0056(9) 0.0156(10)
N2 0.0239(10) 0.0378(13) 0.0272(11) 0.0045(9) 0.0081(8) 0.0140(10)
N3 0.0260(10) 0.0287(12) 0.0316(11) 0.0058(9) 0.0106(9) 0.0110(9)
N4 0.0272(11) 0.0298(12) 0.0345(12) 0.0044(9) 0.0073(9) 0.0124(10)
N5 0.0328(11) 0.0269(11) 0.0263(10) 0.0065(8) 0.0079(9) 0.0160(10)
N6 0.0269(10) 0.0285(11) 0.0290(11) 0.0069(9) 0.0106(9) 0.0130(9)
N7 0.0318(12) 0.0524(16) 0.0330(12) 0.0054(11) 0.0137(10) 0.0059(12)
N8 0.0473(15) 0.0593(18) 0.0340(13) 0.0123(12) 0.0209(11) 0.0234(14)
N9 0.0438(15) 0.0519(17) 0.0525(16) -0.0003(13) 0.0212(13) 0.0164(13)
C1 0.0412(16) 0.0354(16) 0.0381(15) 0.0076(12) 0.0110(12) 0.0172(13)
C2 0.070(2) 0.0392(18) 0.0489(19) 0.0120(15) 0.0187(17) 0.0305(18)
C3 0.072(2) 0.054(2) 0.058(2) 0.0147(17) 0.0258(19) 0.044(2)
C4 0.0527(19) 0.056(2) 0.0495(18) 0.0120(15) 0.0212(15) 0.0356(17)
C5 0.0348(14) 0.0410(16) 0.0331(14) 0.0065(12) 0.0111(11) 0.0214(13)
C6 0.0289(13) 0.0422(16) 0.0319(13) 0.0033(11) 0.0077(11) 0.0176(12)
C7 0.0346(15) 0.0523(19) 0.0447(16) 0.0101(14) 0.0193(13) 0.0231(14)
C8 0.0351(15) 0.0493(19) 0.0468(17) 0.0129(14) 0.0228(13) 0.0157(14)
C9 0.0358(14) 0.0391(16) 0.0433(16) 0.0122(13) 0.0204(13) 0.0129(13)
C10 0.0287(13) 0.0318(14) 0.0332(13) 0.0065(11) 0.0115(11) 0.0112(11)
C11 0.0291(13) 0.0311(14) 0.0330(13) 0.0058(11) 0.0122(11) 0.0118(11)
C12 0.0435(16) 0.0360(16) 0.0457(17) 0.0135(13) 0.0200(14) 0.0157(14)
C13 0.0556(19) 0.0379(17) 0.0557(19) 0.0127(15) 0.0193(16) 0.0275(16)
C14 0.0429(16) 0.0444(18) 0.0539(18) 0.0076(14) 0.0183(14) 0.0275(15)
C15 0.0270(13) 0.0353(15) 0.0412(15) 0.0031(12) 0.0129(11) 0.0126(12)
C16 0.055(2) 0.062(2) 0.076(3) 0.026(2) 0.044(2) 0.0283(19)
C17 0.079(3) 0.125(5) 0.164(6) 0.059(4) 0.082(4) 0.058(4)
C18 0.100(5) 0.224(10) 0.155(7) 0.103(7) 0.067(5) 0.070(6)
C19 0.0280(13) 0.0394(16) 0.0403(15) 0.0049(12) 0.0073(12) 0.0118(12)
C20 0.0331(15) 0.0427(18) 0.0446(17) -0.0006(13) 0.0003(13) 0.0145(14)
C21 0.0449(17) 0.0432(18) 0.0324(14) 0.0059(13) 0.0036(13) 0.0180(14)
C22 0.0405(15) 0.0360(16) 0.0321(14) 0.0071(12) 0.0088(12) 0.0147(13)
C23 0.0344(14) 0.0285(14) 0.0332(13) 0.0081(11) 0.0101(11) 0.0151(12)
C24 0.0326(13) 0.0299(14) 0.0301(13) 0.0068(11) 0.0096(11) 0.0132(12)
C25 0.0354(14) 0.0390(16) 0.0291(13) 0.0077(11) 0.0124(11) 0.0122(13)
C26 0.0336(14) 0.0371(16) 0.0343(14) 0.0076(12) 0.0153(11) 0.0112(12)
C27 0.0277(13) 0.0387(16) 0.0328(14) 0.0067(12) 0.0103(11) 0.0096(12)
C28 0.0282(12) 0.0305(14) 0.0317(13) 0.0080(10) 0.0112(10) 0.0121(11)
C29 0.0277(12) 0.0268(13) 0.0319(13) 0.0063(10) 0.0109(10) 0.0117(11)
C30 0.0272(13) 0.0392(16) 0.0359(14) 0.0071(12) 0.0101(11) 0.0120(12)
C31 0.0351(15) 0.0479(18) 0.0313(14) 0.0064(12) 0.0044(12) 0.0169(14)
C32 0.0407(15) 0.0495(18) 0.0285(13) 0.0103(12) 0.0138(12) 0.0175(14)
C33 0.0319(13) 0.0365(15) 0.0333(14) 0.0093(11) 0.0139(11) 0.0137(12)
C34 0.0387(16) 0.0502(19) 0.0341(15) 0.0051(13) 0.0152(13) 0.0116(14)
C35 0.0364(14) 0.0426(17) 0.0311(14) 0.0084(12) 0.0160(12) 0.0137(13)
C36 0.0397(16) 0.060(2) 0.0322(15) 0.0103(14) 0.0140(12) 0.0204(15)
C37 0.0395(16) 0.061(2) 0.0304(14) 0.0046(14) 0.0182(13) 0.0135(15)
C38 0.0340(14) 0.0461(18) 0.0309(14) 0.0046(12) 0.0126(11) 0.0127(13)
C39 0.0379(14) 0.0330(15) 0.0364(14) 0.0099(11) 0.0183(12) 0.0180(12)
C40 0.0398(15) 0.0342(15) 0.0419(15) 0.0092(12) 0.0220(13) 0.0174(13)
C41 0.0465(17) 0.0495(19) 0.0392(16) 0.0129(13) 0.0242(14) 0.0207(15)
C42 0.075(3) 0.071(3) 0.059(2) 0.0205(19) 0.047(2) 0.033(2)
C43 0.050(2) 0.070(3) 0.085(3) 0.006(2) 0.043(2) 0.012(2)
C44 0.0411(18) 0.066(3) 0.066(2) -0.0095(19) 0.0225(17) 0.0091(17)
P1 0.0751(8) 0.1025(11) 0.1052(10) 0.0442(9) 0.0532(8) 0.0448(8)
F1 0.063(4) 0.157(8) 0.307(12) 0.052(7) -0.021(5) 0.052(5)
F2 0.146(6) 0.273(11) 0.135(5) 0.096(6) 0.054(4) 0.141(7)
F3 0.079(3) 0.171(5) 0.096(3) -0.005(3) 0.041(2) 0.021(3)
F4 0.094(4) 0.199(8) 0.114(5) 0.046(5) 0.073(4) 0.052(5)
F5 0.135(5) 0.087(4) 0.194(6) 0.017(4) 0.069(4) 0.018(3)
F6 0.090(3) 0.073(4) 0.183(7) 0.008(4) 0.043(4) 0.029(3)
F1X 0.096(15) 0.26(3) 0.21(3) 0.00(2) 0.112(18) 0.087(19)
F2X 0.53(6) 0.15(2) 0.72(9) -0.20(4) 0.60(7) -0.20(3)
F3X 0.31(3) 0.079(9) 0.79(7) 0.19(2) 0.48(4) 0.138(15)
F4X 0.127(16) 0.124(14) 0.125(13) 0.006(12) 0.067(13) 0.050(11)
F5X 0.156(16) 0.099(11) 0.193(19) 0.080(13) 0.110(15) 0.072(12)
F6X 0.41(5) 0.23(4) 0.23(3) 0.17(3) 0.06(4) 0.12(4)
P2 0.0393(4) 0.0430(5) 0.0376(4) 0.0011(3) 0.0149(3) 0.0103(4)
F7 0.0591(12) 0.0471(12) 0.0690(14) -0.0066(10) 0.0279(11) 0.0072(10)
F8 0.141(3) 0.132(3) 0.0629(15) 0.0199(16) 0.0180(16) 0.104(2)
F9 0.0996(19) 0.0529(14) 0.0791(17) -0.0124(12) 0.0339(15) 0.0161(13)
F10 0.0606(13) 0.0567(14) 0.1014(18) 0.0151(12) 0.0498(13) 0.0180(11)
F11 0.120(2) 0.107(2) 0.0586(15) 0.0345(15) 0.0134(15) 0.0474(19)
F12 0.0728(16) 0.097(2) 0.127(2) -0.0265(17) 0.0697(17) 0.0042(15)
N50 0.088(4) 0.094(4) 0.105(4) 0.028(3) 0.026(3) 0.059(3)
C50 0.061(3) 0.058(3) 0.076(4) 0.013(3) 0.010(3) 0.040(3)
C51 0.068(4) 0.106(5) 0.084(4) 0.030(4) 0.017(3) 0.044(4)
N60 0.058(3) 0.116(4) 0.038(2) 0.009(2) 0.003(2) -0.014(3)
C60 0.048(2) 0.057(3) 0.0245(18) 0.0066(17) -0.0043(17) 0.006(2)
C61 0.072(4) 0.141(7) 0.055(3) -0.003(4) 0.020(3) 0.004(4)
N70 0.049(2) 0.097(4) 0.057(3) 0.012(2) 0.024(2) 0.010(3)
C70 0.057(3) 0.077(4) 0.061(3) -0.002(3) 0.021(3) -0.003(3)
C71 0.211(13) 0.164(10) 0.138(9) 0.023(8) 0.074(9) 0.096(10)

loop_
_atom_type_symbol
_atom_type_description
_atom_type_scat_dispersion_real
_atom_type_scat_dispersion_imag
_atom_type_scat_source
C C 0.0033 0.0016 'International Tables Vol C Tables 4.2.6.8 and 6.1.1.4'
H H 0.0000 0.0000 'International Tables Vol C Tables 4.2.6.8 and 6.1.1.4'
F F 0.0171 0.0103 'International Tables Vol C Tables 4.2.6.8 and 6.1.1.4'
N N 0.0061 0.0033 'International Tables Vol C Tables 4.2.6.8 and 6.1.1.4'
O O 0.0106 0.0060 'International Tables Vol C Tables 4.2.6.8 and 6.1.1.4'
P P 0.1023 0.0942 'International Tables Vol C Tables 4.2.6.8 and 6.1.1.4'
Ru Ru -1.2594 0.8363 'International Tables Vol C Tables 4.2.6.8 and 6.1.1.4'

loop_
_geom_angle_atom_site_label_1
_geom_angle_atom_site_label_2
_geom_angle_atom_site_label_3
_geom_angle
N2 Ru1 N5 177.87(9)
N2 Ru1 N3 79.29(9)
N5 Ru1 N3 99.13(9)
N2 Ru1 N6 99.77(9)
N5 Ru1 N6 78.74(8)
N3 Ru1 N6 89.58(8)
N2 Ru1 N1 78.86(9)
N5 Ru1 N1 102.69(9)
N3 Ru1 N1 158.14(9)
N6 Ru1 N1 93.38(8)
N2 Ru1 N4 103.25(9)
N5 Ru1 N4 78.24(8)
N3 Ru1 N4 94.10(9)
N6 Ru1 N4 156.97(9)
N1 Ru1 N4 91.59(9)
C16 O2 C17 114.7(4)
C1 N1 C5 119.2(2)
C1 N1 Ru1 127.1(2)
C5 N1 Ru1 113.79(19)
C10 N2 C6 121.4(2)
C10 N2 Ru1 118.89(18)
C6 N2 Ru1 119.6(2)
C15 N3 C11 118.3(2)
C15 N3 Ru1 127.71(19)
C11 N3 Ru1 113.93(18)
C19 N4 C23 118.6(2)
C19 N4 Ru1 127.1(2)
C23 N4 Ru1 114.37(17)
C24 N5 C28 121.8(2)
C24 N5 Ru1 119.50(17)
C28 N5 Ru1 118.63(17)
C33 N6 C29 118.7(2)
C33 N6 Ru1 126.99(18)
C29 N6 Ru1 114.24(16)
C34 N7 C26 128.3(3)
C34 N7 H77 115.8
C26 N7 H77 115.8
C36 N8 C39 118.3(3)
C44 N9 C40 116.7(3)
N1 C1 C2 122.0(3)
N1 C1 H1 119.0
C2 C1 H1 119.0
C3 C2 C1 119.0(3)
C3 C2 H2 120.5
C1 C2 H2 120.5
C4 C3 C2 119.8(3)
C4 C3 H3 120.1
C2 C3 H3 120.1
C3 C4 C5 119.3(3)
C3 C4 H4 120.3
C5 C4 H4 120.3
N1 C5 C4 120.8(3)
N1 C5 C6 115.6(2)
C4 C5 C6 123.5(3)
N2 C6 C7 120.0(3)
N2 C6 C5 112.1(2)
C7 C6 C5 127.9(3)
C6 C7 C8 119.2(3)
C6 C7 H7 120.4
C8 C7 H7 120.4
C7 C8 C9 120.8(3)
C7 C8 C16 122.6(3)
C9 C8 C16 116.6(3)
C10 C9 C8 118.3(3)
C10 C9 H9 120.9
C8 C9 H9 120.9
N2 C10 C9 120.4(3)
N2 C10 C11 113.1(2)
C9 C10 C11 126.6(3)
N3 C11 C12 121.3(3)
N3 C11 C10 114.7(2)
C12 C11 C10 124.0(3)
C13 C12 C11 119.5(3)
C13 C12 H12 120.2
C11 C12 H12 120.2
C14 C13 C12 119.0(3)
C14 C13 H13 120.5
C12 C13 H13 120.5
C13 C14 C15 120.0(3)
C13 C14 H14 120.0
C15 C14 H14 120.0
N3 C15 C14 121.8(3)
N3 C15 H15 119.1
C14 C15 H15 119.1
O1 C16 O2 125.2(3)
O1 C16 C8 123.4(3)
O2 C16 C8 111.4(3)
C18 C17 O2 105.1(6)
C18 C17 H17A 110.7
O2 C17 H17A 110.7
C18 C17 H17B 110.7
O2 C17 H17B 110.7
H17A C17 H17B 108.8
C17 C18 H18A 109.5
C17 C18 H18B 109.5
H18A C18 H18B 109.5
C17 C18 H18C 109.5
H18A C18 H18C 109.5
H18B C18 H18C 109.5
N4 C19 C20 122.5(3)
N4 C19 H19 118.8
C20 C19 H19 118.8
C19 C20 C21 119.0(3)
C19 C20 H20 120.5
C21 C20 H20 120.5
C22 C21 C20 118.8(3)
C22 C21 H21 120.6
C20 C21 H21 120.6
C21 C22 C23 120.3(3)
C21 C22 H22 119.9
C23 C22 H22 119.9
N4 C23 C22 120.9(3)
N4 C23 C24 115.3(2)
C22 C23 C24 123.9(3)
N5 C24 C25 120.7(2)
N5 C24 C23 112.6(2)
C25 C24 C23 126.6(2)
C24 C25 C26 118.4(2)
C24 C25 H25 120.8
C26 C25 H25 120.8
N7 C26 C27 116.3(2)
N7 C26 C25 123.7(3)
C27 C26 C25 119.9(3)
C28 C27 C26 119.2(2)
C28 C27 H27 120.4
C26 C27 H27 120.4
N5 C28 C27 120.1(2)
N5 C28 C29 113.3(2)
C27 C28 C29 126.6(2)
N6 C29 C30 120.8(2)
N6 C29 C28 114.9(2)
C30 C29 C28 124.2(2)
C29 C30 C31 119.9(3)
C29 C30 H30 120.0
C31 C30 H30 120.0
C32 C31 C30 118.8(3)
C32 C31 H31 120.6
C30 C31 H31 120.6
C33 C32 C31 119.4(3)
C33 C32 H32 120.3
C31 C32 H32 120.3
N6 C33 C32 122.4(3)
N6 C33 H33 118.8
C32 C33 H33 118.8
O3 C34 N7 122.6(3)
O3 C34 C35 122.2(3)
N7 C34 C35 115.2(3)
C37 C35 C36 116.5(3)
C37 C35 C34 125.9(3)
C36 C35 C34 117.6(3)
N8 C36 C35 123.0(3)
N8 C36 H36 118.5
C35 C36 H36 118.5
C38 C37 C35 121.3(3)
C38 C37 H37 119.4
C35 C37 H37 119.4
C39 C38 C37 118.5(3)
C39 C38 H38 120.7
C37 C38 H38 120.7
N8 C39 C38 122.4(3)
N8 C39 C40 118.0(2)
C38 C39 C40 119.5(3)
N9 C40 C41 122.4(3)
N9 C40 C39 117.5(3)
C41 C40 C39 120.1(3)
C42 C41 C40 118.3(3)
C42 C41 H41 120.8
C40 C41 H41 120.8
C43 C42 C41 121.0(3)
C43 C42 H42 119.5
C41 C42 H42 119.5
C42 C43 C44 118.2(3)
C42 C43 H43 120.9
C44 C43 H43 120.9
N9 C44 C43 123.3(4)
N9 C44 H44 118.4
C43 C44 H44 118.4
F3X P1 F1X 148(2)
F3X P1 F6 99.8(9)
F1X P1 F6 100.3(15)
F3X P1 F4 115.3(18)
F1X P1 F4 87.5(9)
F6 P1 F4 94.2(5)
F3X P1 F2X 79(2)
F1X P1 F2X 122(3)
F6 P1 F2X 22(3)
F4 P1 F2X 98.1(13)
F3X P1 F1 151(2)
F1X P1 F1 4.1(18)
F6 P1 F1 96.2(5)
F4 P1 F1 87.6(5)
F2X P1 F1 118(3)
F3X P1 F5X 72.0(14)
F1X P1 F5X 113.5(15)
F6 P1 F5X 126.9(9)
F4 P1 F5X 50.3(7)
F2X P1 F5X 114(3)
F1 P1 F5X 116.4(8)
F3X P1 F2 26(2)
F1X P1 F2 171.1(15)
F6 P1 F2 88.5(5)
F4 P1 F2 93.2(4)
F2X P1 F2 67(3)
F1 P1 F2 175.2(6)
F5X P1 F2 61.0(7)
F3X P1 F3 62.6(18)
F1X P1 F3 93.0(9)
F6 P1 F3 90.0(4)
F4 P1 F3 175.6(5)
F2X P1 F3 85.4(12)
F1 P1 F3 93.1(5)
F5X P1 F3 125.7(8)
F2 P1 F3 85.7(4)
F3X P1 F5 80.0(10)
F1X P1 F5 78.1(14)
F6 P1 F5 175.6(4)
F4 P1 F5 89.8(4)
F2X P1 F5 159(2)
F1 P1 F5 82.2(5)
F5X P1 F5 57.3(8)
F2 P1 F5 93.0(5)
F3 P1 F5 86.0(4)
F3X P1 F6X 132.4(19)
F1X P1 F6X 56(2)
F6 P1 F6X 45.2(15)
F4 P1 F6X 100.7(15)
F2X P1 F6X 66(3)
F1 P1 F6X 52.3(16)
F5X P1 F6X 151.0(17)
F2 P1 F6X 132.0(17)
F3 P1 F6X 83.2(15)
F5 P1 F6X 132.2(16)
F3X P1 F4X 116(2)
F1X P1 F4X 94.9(12)
F6 P1 F4X 60.4(7)
F4 P1 F4X 33.9(6)
F2X P1 F4X 66.2(12)
F1 P1 F4X 92.8(8)
F5X P1 F4X 76.4(10)
F2 P1 F4X 90.6(8)
F3 P1 F4X 150.3(7)
F5 P1 F4X 123.7(7)
F6X P1 F4X 77.6(15)
P1 F1X F6X 75(2)
P1 F2X F6X 64(2)
P1 F3X F5X 59.9(8)
P1 F5X F3X 48.1(10)
F1X F6X P1 48.7(14)
F1X F6X F2X 99(2)
P1 F6X F2X 50.8(15)
F11 P2 F12 91.2(2)
F11 P2 F9 91.41(17)
F12 P2 F9 89.73(14)
F11 P2 F10 91.07(16)
F12 P2 F10 177.25(16)
F9 P2 F10 91.76(14)
F11 P2 F8 178.23(18)
F12 P2 F8 90.54(19)
F9 P2 F8 88.32(16)
F10 P2 F8 87.19(16)
F11 P2 F7 92.04(16)
F12 P2 F7 89.81(13)
F9 P2 F7 176.53(16)
F10 P2 F7 88.57(12)
F8 P2 F7 88.24(15)
N50 C50 C51 178.9(6)
C50 C51 H51A 109.5
C50 C51 H51B 109.5
H51A C51 H51B 109.5
C50 C51 H51C 109.5
H51A C51 H51C 109.5
H51B C51 H51C 109.5
N60 C60 C61 176.7(8)
C60 C61 H61A 109.5
C60 C61 H61B 109.5
H61A C61 H61B 109.5
C60 C61 H61C 109.5
H61A C61 H61C 109.5
H61B C61 H61C 109.5
N70 C70 C71 178.5(9)
C70 C71 H71A 109.5
C70 C71 H71B 109.5
H71A C71 H71B 109.5
C70 C71 H71C 109.5
H71A C71 H71C 109.5
H71B C71 H71C 109.5

loop_
_geom_bond_atom_site_label_1
_geom_bond_atom_site_label_2
_geom_bond_distance
Ru1 N2 1.971(2)
Ru1 N5 1.995(2)
Ru1 N3 2.068(2)
Ru1 N6 2.069(2)
Ru1 N1 2.075(2)
Ru1 N4 2.077(2)
O1 C16 1.194(5)
O2 C16 1.310(5)
O2 C17 1.502(5)
O3 C34 1.208(4)
N1 C1 1.347(4)
N1 C5 1.359(4)
N2 C10 1.355(4)
N2 C6 1.355(3)
N3 C15 1.342(3)
N3 C11 1.373(3)
N4 C19 1.350(3)
N4 C23 1.366(4)
N5 C24 1.347(3)
N5 C28 1.349(3)
N6 C33 1.347(3)
N6 C29 1.371(3)
N7 C34 1.370(4)
N7 C26 1.395(4)
N7 H77 0.8600
N8 C36 1.344(4)
N8 C39 1.347(4)
N9 C44 1.354(4)
N9 C40 1.356(4)
C1 C2 1.377(5)
C1 H1 0.9300
C2 C3 1.376(5)
C2 H2 0.9300
C3 C4 1.375(5)
C3 H3 0.9300
C4 C5 1.387(4)
C4 H4 0.9300
C5 C6 1.473(4)
C6 C7 1.380(4)
C7 C8 1.380(5)
C7 H7 0.9300
C8 C9 1.388(4)
C8 C16 1.511(4)
C9 C10 1.388(4)
C9 H9 0.9300
C10 C11 1.473(4)
C11 C12 1.384(4)
C12 C13 1.376(4)
C12 H12 0.9300
C13 C14 1.370(5)
C13 H13 0.9300
C14 C15 1.383(4)
C14 H14 0.9300
C15 H15 0.9300
C17 C18 1.325(8)
C17 H17A 0.9700
C17 H17B 0.9700
C18 H18A 0.9600
C18 H18B 0.9600
C18 H18C 0.9600
C19 C20 1.378(4)
C19 H19 0.9300
C20 C21 1.386(5)
C20 H20 0.9300
C21 C22 1.378(4)
C21 H21 0.9300
C22 C23 1.381(4)
C22 H22 0.9300
C23 C24 1.469(4)
C24 C25 1.385(4)
C25 C26 1.397(4)
C25 H25 0.9300
C26 C27 1.395(4)
C27 C28 1.382(4)
C27 H27 0.9300
C28 C29 1.465(4)
C29 C30 1.382(4)
C30 C31 1.385(4)
C30 H30 0.9300
C31 C32 1.382(4)
C31 H31 0.9300
C32 C33 1.376(4)
C32 H32 0.9300
C33 H33 0.9300
C34 C35 1.493(4)
C35 C37 1.378(4)
C35 C36 1.397(4)
C36 H36 0.9300
C37 C38 1.375(4)
C37 H37 0.9300
C38 C39 1.366(4)
C38 H38 0.9300
C39 C40 1.480(4)
C40 C41 1.379(4)
C41 C42 1.360(5)
C41 H41 0.9300
C42 C43 1.357(6)
C42 H42 0.9300
C43 C44 1.366(5)
C43 H43 0.9300
C44 H44 0.9300
P1 F3X 1.345(16)
P1 F1X 1.36(3)
P1 F6 1.501(7)
P1 F4 1.504(6)
P1 F2X 1.51(3)
P1 F1 1.535(7)
P1 F5X 1.563(15)
P1 F2 1.576(6)
P1 F3 1.604(5)
P1 F5 1.657(5)
P1 F6X 1.75(3)
P1 F4X 1.766(17)
F1X F6X 1.50(5)
F2X F6X 1.78(8)
F3X F5X 1.72(3)
P2 F11 1.547(3)
P2 F12 1.572(2)
P2 F9 1.578(2)
P2 F10 1.584(2)
P2 F8 1.591(3)
P2 F7 1.594(2)
N50 C50 1.114(7)
C50 C51 1.398(8)
C51 H51A 0.9600
C51 H51B 0.9600
C51 H51C 0.9600
N60 C60 1.065(6)
C60 C61 1.423(7)
C61 H61A 0.9600
C61 H61B 0.9600
C61 H61C 0.9600
N70 C70 1.057(8)
C70 C71 1.316(11)
C71 H71A 0.9600
C71 H71B 0.9600
C71 H71C 0.9600

loop_
_geom_hbond_atom_site_label_D
_geom_hbond_atom_site_label_H
_geom_hbond_atom_site_label_A
_geom_hbond_distance_DH
_geom_hbond_distance_HA
_geom_hbond_distance_DA
_geom_hbond_angle_DHA
_geom_hbond_site_symmetry_A
N7 H77 F7 0.86 2.54 3.307(3) 149.4 1_665

loop_
_geom_torsion_atom_site_label_1
_geom_torsion_atom_site_label_2
_geom_torsion_atom_site_label_3
_geom_torsion_atom_site_label_4
_geom_torsion
N2 Ru1 N1 C1 178.4(2)
N5 Ru1 N1 C1 -0.1(2)
N3 Ru1 N1 C1 176.4(2)
N6 Ru1 N1 C1 79.1(2)
N4 Ru1 N1 C1 -78.4(2)
N2 Ru1 N1 C5 -1.37(18)
N5 Ru1 N1 C5 -179.88(18)
N3 Ru1 N1 C5 -3.4(3)
N6 Ru1 N1 C5 -100.68(19)
N4 Ru1 N1 C5 101.82(19)
N5 Ru1 N2 C10 -39(2)
N3 Ru1 N2 C10 3.03(19)
N6 Ru1 N2 C10 -84.7(2)
N1 Ru1 N2 C10 -176.2(2)
N4 Ru1 N2 C10 94.8(2)
N5 Ru1 N2 C6 137(2)
N3 Ru1 N2 C6 179.6(2)
N6 Ru1 N2 C6 91.9(2)
N1 Ru1 N2 C6 0.36(19)
N4 Ru1 N2 C6 -88.7(2)
N2 Ru1 N3 C15 -178.9(2)
N5 Ru1 N3 C15 -0.4(2)
N6 Ru1 N3 C15 -78.9(2)
N1 Ru1 N3 C15 -176.9(2)
N4 Ru1 N3 C15 78.4(2)
N2 Ru1 N3 C11 -2.26(17)
N5 Ru1 N3 C11 176.29(17)
N6 Ru1 N3 C11 97.76(18)
N1 Ru1 N3 C11 -0.3(3)
N4 Ru1 N3 C11 -104.99(18)
N2 Ru1 N4 C19 2.3(3)
N5 Ru1 N4 C19 -179.3(3)
N3 Ru1 N4 C19 82.2(2)
N6 Ru1 N4 C19 -179.2(2)
N1 Ru1 N4 C19 -76.7(2)
N2 Ru1 N4 C23 -177.79(19)
N5 Ru1 N4 C23 0.65(19)
N3 Ru1 N4 C23 -97.84(19)
N6 Ru1 N4 C23 0.8(3)
N1 Ru1 N4 C23 103.3(2)
N2 Ru1 N5 C24 134(2)
N3 Ru1 N5 C24 91.5(2)
N6 Ru1 N5 C24 179.2(2)
N1 Ru1 N5 C24 -89.8(2)
N4 Ru1 N5 C24 -0.8(2)
N2 Ru1 N5 C28 -43(2)
N3 Ru1 N5 C28 -85.4(2)
N6 Ru1 N5 C28 2.30(19)
N1 Ru1 N5 C28 93.3(2)
N4 Ru1 N5 C28 -177.8(2)
N2 Ru1 N6 C33 -1.1(2)
N5 Ru1 N6 C33 -179.5(2)
N3 Ru1 N6 C33 -80.1(2)
N1 Ru1 N6 C33 78.2(2)
N4 Ru1 N6 C33 -179.7(2)
N2 Ru1 N6 C29 175.41(18)
N5 Ru1 N6 C29 -3.05(18)
N3 Ru1 N6 C29 96.34(19)
N1 Ru1 N6 C29 -105.32(19)
N4 Ru1 N6 C29 -3.2(3)
C5 N1 C1 C2 0.2(4)
Ru1 N1 C1 C2 -179.6(2)
N1 C1 C2 C3 -0.5(5)
C1 C2 C3 C4 0.1(5)
C2 C3 C4 C5 0.7(5)
C1 N1 C5 C4 0.7(4)
Ru1 N1 C5 C4 -179.6(2)
C1 N1 C5 C6 -177.7(2)
Ru1 N1 C5 C6 2.1(3)
C3 C4 C5 N1 -1.1(5)
C3 C4 C5 C6 177.1(3)
C10 N2 C6 C7 -0.5(4)
Ru1 N2 C6 C7 -177.0(2)
C10 N2 C6 C5 177.1(2)
Ru1 N2 C6 C5 0.6(3)
N1 C5 C6 N2 -1.8(3)
C4 C5 C6 N2 179.9(3)
N1 C5 C6 C7 175.6(3)
C4 C5 C6 C7 -2.7(5)
N2 C6 C7 C8 0.7(4)
C5 C6 C7 C8 -176.5(3)
C6 C7 C8 C9 -0.5(5)
C6 C7 C8 C16 179.4(3)
C7 C8 C9 C10 0.0(5)
C16 C8 C9 C10 -179.8(3)
C6 N2 C10 C9 0.0(4)
Ru1 N2 C10 C9 176.5(2)
C6 N2 C10 C11 -179.7(2)
Ru1 N2 C10 C11 -3.2(3)
C8 C9 C10 N2 0.2(4)
C8 C9 C10 C11 179.9(3)
C15 N3 C11 C12 -0.9(4)
Ru1 N3 C11 C12 -177.9(2)
C15 N3 C11 C10 178.3(2)
Ru1 N3 C11 C10 1.3(3)
N2 C10 C11 N3 1.1(3)
C9 C10 C11 N3 -178.6(3)
N2 C10 C11 C12 -179.7(3)
C9 C10 C11 C12 0.6(5)
N3 C11 C12 C13 0.5(4)
C10 C11 C12 C13 -178.7(3)
C11 C12 C13 C14 0.2(5)
C12 C13 C14 C15 -0.4(5)
C11 N3 C15 C14 0.8(4)
Ru1 N3 C15 C14 177.3(2)
C13 C14 C15 N3 -0.1(5)
C17 O2 C16 O1 0.2(7)
C17 O2 C16 C8 177.6(4)
C7 C8 C16 O1 175.5(4)
C9 C8 C16 O1 -4.7(6)
C7 C8 C16 O2 -2.0(5)
C9 C8 C16 O2 177.9(3)
C16 O2 C17 C18 -92.4(6)
C23 N4 C19 C20 0.1(4)
Ru1 N4 C19 C20 -180.0(2)
N4 C19 C20 C21 0.9(5)
C19 C20 C21 C22 -1.6(5)
C20 C21 C22 C23 1.4(5)
C19 N4 C23 C22 -0.3(4)
Ru1 N4 C23 C22 179.7(2)
C19 N4 C23 C24 179.5(2)
Ru1 N4 C23 C24 -0.4(3)
C21 C22 C23 N4 -0.4(5)
C21 C22 C23 C24 179.7(3)
C28 N5 C24 C25 -0.4(4)
Ru1 N5 C24 C25 -177.2(2)
C28 N5 C24 C23 177.7(2)
Ru1 N5 C24 C23 0.8(3)
N4 C23 C24 N5 -0.2(4)
C22 C23 C24 N5 179.6(3)
N4 C23 C24 C25 177.7(3)
C22 C23 C24 C25 -2.4(5)
N5 C24 C25 C26 0.4(4)
C23 C24 C25 C26 -177.3(3)
C34 N7 C26 C27 170.1(3)
C34 N7 C26 C25 -9.0(5)
C24 C25 C26 N7 178.7(3)
C24 C25 C26 C27 -0.5(5)
N7 C26 C27 C28 -178.8(3)
C25 C26 C27 C28 0.4(5)
C24 N5 C28 C27 0.4(4)
Ru1 N5 C28 C27 177.2(2)
C24 N5 C28 C29 -178.0(2)
Ru1 N5 C28 C29 -1.2(3)
C26 C27 C28 N5 -0.4(4)
C26 C27 C28 C29 177.8(3)
C33 N6 C29 C30 1.9(4)
Ru1 N6 C29 C30 -174.9(2)
C33 N6 C29 C28 -179.8(2)
Ru1 N6 C29 C28 3.4(3)
N5 C28 C29 N6 -1.5(3)
C27 C28 C29 N6 -179.8(3)
N5 C28 C29 C30 176.7(3)
C27 C28 C29 C30 -1.6(5)
N6 C29 C30 C31 -0.9(4)
C28 C29 C30 C31 -179.1(3)
C29 C30 C31 C32 -0.3(5)
C30 C31 C32 C33 0.6(5)
C29 N6 C33 C32 -1.6(4)
Ru1 N6 C33 C32 174.7(2)
C31 C32 C33 N6 0.4(5)
C26 N7 C34 O3 5.2(6)
C26 N7 C34 C35 -174.7(3)
O3 C34 C35 C37 -178.8(4)
N7 C34 C35 C37 1.1(5)
O3 C34 C35 C36 0.3(5)
N7 C34 C35 C36 -179.8(3)
C39 N8 C36 C35 0.4(5)
C37 C35 C36 N8 -0.2(5)
C34 C35 C36 N8 -179.4(3)
C36 C35 C37 C38 0.4(5)
C34 C35 C37 C38 179.5(3)
C35 C37 C38 C39 -0.7(5)
C36 N8 C39 C38 -0.7(5)
C36 N8 C39 C40 -178.6(3)
C37 C38 C39 N8 0.8(5)
C37 C38 C39 C40 178.8(3)
C44 N9 C40 C41 0.6(5)
C44 N9 C40 C39 -178.0(3)
N8 C39 C40 N9 -178.4(3)
C38 C39 C40 N9 3.6(4)
N8 C39 C40 C41 3.0(4)
C38 C39 C40 C41 -175.0(3)
N9 C40 C41 C42 -0.6(5)
C39 C40 C41 C42 178.0(3)
C40 C41 C42 C43 -1.1(6)
C41 C42 C43 C44 2.6(7)
C40 N9 C44 C43 1.1(6)
C42 C43 C44 N9 -2.7(7)
F3X P1 F1X F6X 118(3)
F6 P1 F1X F6X -10.8(19)
F4 P1 F1X F6X -104.7(19)
F2X P1 F1X F6X -7(3)
F1 P1 F1X F6X -13(16)
F5X P1 F1X F6X -148.9(19)
F2 P1 F1X F6X 161(6)
F3 P1 F1X F6X 79.8(18)
F5 P1 F1X F6X 165.0(19)
F4X P1 F1X F6X -71.6(19)
F3X P1 F2X F6X -148(3)
F1X P1 F2X F6X 6(2)
F6 P1 F2X F6X 17(4)
F4 P1 F2X F6X 98.1(19)
F1 P1 F2X F6X 7(2)
F5X P1 F2X F6X 148(2)
F2 P1 F2X F6X -172(2)
F3 P1 F2X F6X -84.6(18)
F5 P1 F2X F6X -151(5)
F4X P1 F2X F6X 87(2)
F1X P1 F3X F5X 106(3)
F6 P1 F3X F5X -125.8(10)
F4 P1 F3X F5X -26.4(14)
F2X P1 F3X F5X -120(3)
F1 P1 F3X F5X 112(2)
F2 P1 F3X F5X -60(2)
F3 P1 F3X F5X 149.3(15)
F5 P1 F3X F5X 58.7(9)
F6X P1 F3X F5X -162(2)
F4X P1 F3X F5X -64.1(12)
F1X P1 F5X F3X -146(2)
F6 P1 F5X F3X 88.8(19)
F4 P1 F5X F3X 149(2)
F2X P1 F5X F3X 68(2)
F1 P1 F5X F3X -149.6(19)
F2 P1 F5X F3X 25.7(19)
F3 P1 F5X F3X -34(2)
F5 P1 F5X F3X -89.6(19)
F6X P1 F5X F3X 151(4)
F4X P1 F5X F3X 124(2)
P1 F1X F6X F2X 5(2)
F3X P1 F6X F1X -141(3)
F6 P1 F6X F1X 165(3)
F4 P1 F6X F1X 79.6(15)
F2X P1 F6X F1X 174(2)
F1 P1 F6X F1X 1.1(14)
F5X P1 F6X F1X 78(4)
F2 P1 F6X F1X -176.1(12)
F3 P1 F6X F1X -98.2(15)
F5 P1 F6X F1X -20(3)
F4X P1 F6X F1X 104.5(17)
F3X P1 F6X F2X 45(3)
F1X P1 F6X F2X -174(2)
F6 P1 F6X F2X -8.9(15)
F4 P1 F6X F2X -94.2(16)
F1 P1 F6X F2X -173(2)
F5X P1 F6X F2X -96(4)
F2 P1 F6X F2X 10(3)
F3 P1 F6X F2X 88.0(15)
F5 P1 F6X F2X 166.2(13)
F4X P1 F6X F2X -69.3(15)
P1 F2X F6X F1X -4.7(19)
